data_4066465
loop_
_publ_author_name
'Franken, Andreas'
'McGrath, Thomas D.'
'Stone, F. Gordon A.'

_publ_section_title
;
 Two Metal&#x2212;Monocarbollide Relatives of the {B20H18} Double-Cluster
 Boranes&#x2020;
;
_journal_issue 21
_journal_name_full Organometallics
_journal_page_first 4790
_journal_paper_doi 10.1021/om100471n
_journal_volume 29
_journal_year 2010
_chemical_formula_sum 'C14 H48 B16 P2 Pt2'
_chemical_formula_weight 841.60
_chemical_name_systematic
; 
 ? 
;
_space_group_IT_number 14
_symmetry_cell_setting monoclinic
_symmetry_space_group_name_Hall '-P 2ybc'
_symmetry_space_group_name_H-M 'P 1 21/c 1'
_atom_sites_solution_hydrogens geom
_atom_sites_solution_primary direct
_atom_sites_solution_secondary difmap
_audit_creation_method SHELXL-97
_cell_angle_alpha 90.00
_cell_angle_beta 93.577(4)
_cell_angle_gamma 90.00
_cell_formula_units_Z 4
_cell_length_a 13.5666(11)
_cell_length_b 14.9867(12)
_cell_length_c 15.0419(13)
_cell_measurement_reflns_used 9935
_cell_measurement_temperature 110(2)
_cell_measurement_theta_max 28.67
_cell_measurement_theta_min 2.34
_cell_volume 3052.3(4)
_computing_cell_refinement 'Bruker APEX2 (Bruker, 2003)'
_computing_data_collection 'Bruker APEX2 (Bruker, 2003)'
_computing_data_reduction 'Bruker APEX2 (Bruker, 2003)'
_computing_molecular_graphics 'Bruker SHELXTL (Bruker, 2001)'
_computing_publication_material 'Bruker SHELXTL (Bruker, 2001)'
_computing_structure_refinement 'Bruker SHELXTL (Bruker, 2001)'
_computing_structure_solution 'Bruker SHELXTL (Bruker, 2001)'
_diffrn_ambient_temperature 110(2)
_diffrn_measured_fraction_theta_full 1.000
_diffrn_measured_fraction_theta_max 1.000
_diffrn_measurement_device_type 'Bruker-Nonius X8 APEX CCD area detector'
_diffrn_measurement_method 'phi and omega scans'
_diffrn_radiation_monochromator graphite
_diffrn_radiation_source 'fine-focus sealed tube'
_diffrn_radiation_type MoK\a
_diffrn_radiation_wavelength 0.71073
_diffrn_reflns_av_R_equivalents 0.0571
_diffrn_reflns_av_sigmaI/netI 0.0278
_diffrn_reflns_limit_h_max 16
_diffrn_reflns_limit_h_min -16
_diffrn_reflns_limit_k_max 18
_diffrn_reflns_limit_k_min -16
_diffrn_reflns_limit_l_max 18
_diffrn_reflns_limit_l_min -18
_diffrn_reflns_number 50140
_diffrn_reflns_theta_full 25.00
_diffrn_reflns_theta_max 25.35
_diffrn_reflns_theta_min 1.50
_exptl_absorpt_coefficient_mu 9.267
_exptl_absorpt_correction_T_max 0.4794
_exptl_absorpt_correction_T_min 0.2986
_exptl_absorpt_correction_type multi-scan
_exptl_absorpt_process_details 'SADABS (Bruker, 2003)'
_exptl_crystal_colour blue
_exptl_crystal_density_diffrn 1.831
_exptl_crystal_density_method 'not measured'
_exptl_crystal_description fragment
_exptl_crystal_F_000 1592
_exptl_crystal_size_max 0.17
_exptl_crystal_size_mid 0.13
_exptl_crystal_size_min 0.09
_refine_diff_density_max 0.630
_refine_diff_density_min -0.851
_refine_diff_density_rms 0.113
_refine_ls_extinction_method none
_refine_ls_goodness_of_fit_ref 1.057
_refine_ls_hydrogen_treatment mixed
_refine_ls_matrix_type full
_refine_ls_number_parameters 319
_refine_ls_number_reflns 5596
_refine_ls_number_restraints 0
_refine_ls_restrained_S_all 1.057
_refine_ls_R_factor_all 0.0267
_refine_ls_R_factor_gt 0.0202
_refine_ls_shift/su_max 0.001
_refine_ls_shift/su_mean 0.000
_refine_ls_structure_factor_coef Fsqd
_refine_ls_weighting_details 'calc w=1/[\s^2^(Fo^2^)+(0.0072P)^2^+5.1732P] where P=(Fo^2^+2Fc^2^)/3'
_refine_ls_weighting_scheme calc
_refine_ls_wR_factor_gt 0.0423
_refine_ls_wR_factor_ref 0.0458
_reflns_number_gt 4830
_reflns_number_total 5596
_reflns_threshold_expression >2sigma(I)
_cod_data_source_file om100471n_si_001.cif
_cod_data_source_block 4
_cod_depositor_comments
;
The following automatic conversions were performed:

'_symmetry_cell_setting' value 'Monoclinic' changed to 'monoclinic'
according to /home/saulius/struct/CIF-dictionaries/cif_core.dic
dictionary named 'cif_core.dic' version 2.4.1 from 2010-06-29.

Automatic conversion script
Id: cif_fix_values 1715 2011-07-08 13:25:40Z adriana 
;
_cod_original_sg_symbol_H-M P2(1)/c
_cod_database_code 4066465

loop_
_symmetry_equiv_pos_as_xyz
'x, y, z'
'-x, y+1/2, -z+1/2'
'-x, -y, -z'
'x, -y-1/2, z-1/2'

loop_
_atom_site_label
_atom_site_type_symbol
_atom_site_fract_x
_atom_site_fract_y
_atom_site_fract_z
_atom_site_U_iso_or_equiv
_atom_site_adp_type
_atom_site_occupancy
_atom_site_symmetry_multiplicity
_atom_site_calc_flag
_atom_site_refinement_flags
Pt1A Pt 0.173143(10) 0.485773(9) 0.306912(9) 0.01394(5) Uani 1 1 d .
P1A P 0.11536(8) 0.34259(7) 0.33219(7) 0.0218(2) Uani 1 1 d .
C1A C 0.2695(3) 0.6897(3) 0.4720(3) 0.0225(9) Uani 1 1 d .
H1A H 0.2961 0.7415 0.5162 0.027 Uiso 1 1 calc R
C11A C 0.1679(3) 0.2906(3) 0.4358(3) 0.0311(10) Uani 1 1 d .
H11A H 0.1463 0.2275 0.4368 0.037 Uiso 1 1 calc R
H11B H 0.2408 0.2907 0.4345 0.037 Uiso 1 1 calc R
C12A C 0.1406(3) 0.3344(3) 0.5211(3) 0.0330(11) Uani 1 1 d .
H12A H 0.1553 0.3983 0.5186 0.050 Uiso 1 1 calc R
H12B H 0.1788 0.3074 0.5716 0.050 Uiso 1 1 calc R
H12C H 0.0699 0.3259 0.5284 0.050 Uiso 1 1 calc R
C13A C -0.0165(3) 0.3381(3) 0.3446(3) 0.0331(11) Uani 1 1 d .
H13A H -0.0358 0.2754 0.3550 0.040 Uiso 1 1 calc R
H13B H -0.0320 0.3731 0.3978 0.040 Uiso 1 1 calc R
C14A C -0.0788(3) 0.3748(3) 0.2623(3) 0.0432(13) Uani 1 1 d .
H14A H -0.0695 0.4394 0.2582 0.065 Uiso 1 1 calc R
H14B H -0.1488 0.3616 0.2686 0.065 Uiso 1 1 calc R
H14C H -0.0573 0.3463 0.2081 0.065 Uiso 1 1 calc R
C15A C 0.1406(4) 0.2598(3) 0.2485(3) 0.0332(11) Uani 1 1 d .
H15A H 0.1036 0.2771 0.1923 0.040 Uiso 1 1 calc R
H15B H 0.2118 0.2633 0.2377 0.040 Uiso 1 1 calc R
C16A C 0.1164(3) 0.1624(2) 0.2673(3) 0.0284(10) Uani 1 1 d .
H16A H 0.1609 0.1402 0.3161 0.043 Uiso 1 1 calc R
H16B H 0.1246 0.1266 0.2137 0.043 Uiso 1 1 calc R
H16C H 0.0479 0.1578 0.2841 0.043 Uiso 1 1 calc R
B2A B 0.3373(3) 0.6134(3) 0.4350(3) 0.0198(10) Uani 1 1 d .
H2A H 0.4187 0.6096 0.4524 0.024 Uiso 1 1 calc R
B3A B 0.2640(3) 0.6951(3) 0.3647(3) 0.0194(10) Uani 1 1 d .
H3A H 0.2866 0.7551 0.3266 0.023 Uiso 1 1 calc R
B4A B 0.1587(4) 0.6782(3) 0.4337(3) 0.0220(10) Uani 1 1 d .
H4A H 0.0988 0.7259 0.4499 0.026 Uiso 1 1 calc R
B5A B 0.2278(3) 0.5956(3) 0.5036(3) 0.0228(10) Uani 1 1 d .
H5A H 0.2224 0.5774 0.5754 0.027 Uiso 1 1 calc R
B6A B 0.2900(3) 0.5841(3) 0.3261(3) 0.0167(9) Uani 1 1 d .
H6A H 0.353(3) 0.594(2) 0.282(2) 0.020 Uiso 1 1 d .
B7A B 0.1600(3) 0.6300(3) 0.3247(3) 0.0181(10) Uani 1 1 d .
H7A H 0.1095 0.6574 0.2696 0.022 Uiso 1 1 calc R
B8A B 0.1333(3) 0.5597(3) 0.4247(3) 0.0201(10) Uani 1 1 d .
H8A H 0.0626 0.5330 0.4486 0.024 Uiso 1 1 calc R
B9A B 0.2640(3) 0.5107(3) 0.4255(3) 0.0171(9) Uani 1 1 d .
H9A H 0.2962 0.4459 0.4506 0.021 Uiso 1 1 calc R
Pt1B Pt 0.329743(10) 0.506531(9) 0.203033(9) 0.01306(5) Uani 1 1 d .
P1B P 0.46974(7) 0.43001(7) 0.25459(7) 0.0193(2) Uani 1 1 d .
C1B C 0.1499(3) 0.4944(2) -0.0263(2) 0.0209(9) Uani 1 1 d .
H1B H 0.1021 0.4894 -0.0854 0.025 Uiso 1 1 calc R
C11B C 0.5547(3) 0.4038(3) 0.1692(3) 0.0253(9) Uani 1 1 d .
H11C H 0.5713 0.4600 0.1388 0.030 Uiso 1 1 calc R
H11D H 0.6165 0.3802 0.1988 0.030 Uiso 1 1 calc R
C12B C 0.5169(3) 0.3369(3) 0.0989(3) 0.0280(10) Uani 1 1 d .
H12D H 0.5035 0.2798 0.1276 0.042 Uiso 1 1 calc R
H12E H 0.5669 0.3282 0.0554 0.042 Uiso 1 1 calc R
H12F H 0.4559 0.3595 0.0686 0.042 Uiso 1 1 calc R
C13B C 0.5479(3) 0.4851(3) 0.3414(3) 0.0292(10) Uani 1 1 d .
H13C H 0.5083 0.4962 0.3934 0.035 Uiso 1 1 calc R
H13D H 0.6025 0.4444 0.3607 0.035 Uiso 1 1 calc R
C14B C 0.5916(3) 0.5730(3) 0.3125(3) 0.0439(13) Uani 1 1 d .
H14D H 0.6328 0.5625 0.2623 0.066 Uiso 1 1 calc R
H14E H 0.6321 0.5987 0.3624 0.066 Uiso 1 1 calc R
H14F H 0.5382 0.6144 0.2944 0.066 Uiso 1 1 calc R
C15B C 0.4398(3) 0.3230(3) 0.3048(3) 0.0274(10) Uani 1 1 d .
H15C H 0.3979 0.3348 0.3551 0.033 Uiso 1 1 calc R
H15D H 0.3996 0.2880 0.2600 0.033 Uiso 1 1 calc R
C16B C 0.5269(4) 0.2651(3) 0.3392(3) 0.0400(12) Uani 1 1 d .
H16D H 0.5704 0.2539 0.2908 0.060 Uiso 1 1 calc R
H16E H 0.5022 0.2082 0.3610 0.060 Uiso 1 1 calc R
H16F H 0.5639 0.2961 0.3880 0.060 Uiso 1 1 calc R
B2B B 0.1286(3) 0.5536(3) 0.0590(3) 0.0185(10) Uani 1 1 d .
H2B H 0.0612 0.5962 0.0629 0.022 Uiso 1 1 calc R
B3B B 0.1443(3) 0.4301(3) 0.0577(3) 0.0190(10) Uani 1 1 d .
H3B H 0.0890 0.3749 0.0604 0.023 Uiso 1 1 calc R
B4B B 0.2546(3) 0.4450(3) -0.0106(3) 0.0213(10) Uani 1 1 d .
H4B H 0.2862 0.4014 -0.0621 0.026 Uiso 1 1 calc R
B5B B 0.2362(3) 0.5659(3) -0.0088(3) 0.0202(10) Uani 1 1 d .
H5B H 0.2528 0.6181 -0.0590 0.024 Uiso 1 1 calc R
B6B B 0.1774(3) 0.4931(3) 0.1553(3) 0.0165(9) Uani 1 1 d .
H6B H 0.114(3) 0.493(2) 0.203(2) 0.020 Uiso 1 1 d .
B7B B 0.2701(3) 0.4136(3) 0.1068(3) 0.0183(10) Uani 1 1 d .
H7B H 0.2967 0.3451 0.1260 0.022 Uiso 1 1 calc R
B8B B 0.3360(3) 0.5141(3) 0.0579(3) 0.0178(9) Uani 1 1 d .
H8B H 0.4140 0.5242 0.0398 0.021 Uiso 1 1 calc R
B9B B 0.2455(3) 0.5919(3) 0.1077(3) 0.0185(10) Uani 1 1 d .
H9B H 0.2537 0.6632 0.1289 0.022 Uiso 1 1 calc R

loop_
_atom_site_aniso_label
_atom_site_aniso_U_11
_atom_site_aniso_U_22
_atom_site_aniso_U_33
_atom_site_aniso_U_23
_atom_site_aniso_U_13
_atom_site_aniso_U_12
Pt1A 0.01496(8) 0.01279(8) 0.01425(8) 0.00078(5) 0.00232(6) -0.00119(6)
P1A 0.0285(6) 0.0152(5) 0.0226(6) 0.0004(4) 0.0084(5) -0.0042(4)
C1A 0.026(2) 0.023(2) 0.019(2) -0.0049(17) 0.0031(17) 0.0008(18)
C11A 0.042(3) 0.025(2) 0.027(2) 0.0035(18) 0.004(2) 0.002(2)
C12A 0.044(3) 0.030(2) 0.025(2) 0.0054(19) 0.006(2) 0.000(2)
C13A 0.036(3) 0.027(2) 0.037(3) -0.003(2) 0.011(2) -0.007(2)
C14A 0.034(3) 0.053(3) 0.042(3) 0.000(2) -0.004(2) -0.015(2)
C15A 0.053(3) 0.023(2) 0.025(2) -0.0004(18) 0.014(2) -0.004(2)
C16A 0.038(3) 0.018(2) 0.029(2) -0.0015(18) 0.003(2) -0.0030(19)
B2A 0.021(2) 0.022(2) 0.016(2) -0.0030(18) -0.0003(19) -0.0018(19)
B3A 0.020(2) 0.015(2) 0.024(2) -0.0021(18) 0.0028(19) -0.0007(18)
B4A 0.025(3) 0.020(2) 0.022(2) -0.0014(19) 0.005(2) -0.002(2)
B5A 0.022(3) 0.027(3) 0.020(2) -0.0036(19) 0.005(2) 0.001(2)
B6A 0.015(2) 0.020(2) 0.015(2) -0.0002(17) 0.0015(18) -0.0026(18)
B7A 0.020(2) 0.011(2) 0.022(2) 0.0005(17) -0.0032(19) 0.0038(18)
B8A 0.022(2) 0.022(2) 0.016(2) -0.0038(18) 0.0060(19) 0.002(2)
B9A 0.020(2) 0.018(2) 0.014(2) 0.0005(17) 0.0022(18) 0.0010(18)
Pt1B 0.01318(8) 0.01381(8) 0.01219(8) 0.00090(5) 0.00083(6) 0.00026(6)
P1B 0.0187(5) 0.0206(5) 0.0185(5) 0.0014(4) 0.0000(4) 0.0049(4)
C1B 0.024(2) 0.023(2) 0.016(2) 0.0011(16) -0.0015(17) -0.0006(17)
C11B 0.019(2) 0.031(2) 0.027(2) 0.0033(18) 0.0032(18) 0.0071(18)
C12B 0.027(2) 0.029(2) 0.028(2) -0.0005(19) 0.0069(19) 0.0078(19)
C13B 0.024(2) 0.034(3) 0.028(2) -0.0048(19) -0.0089(19) 0.0087(19)
C14B 0.035(3) 0.041(3) 0.055(3) -0.011(2) -0.012(2) -0.005(2)
C15B 0.034(3) 0.024(2) 0.024(2) 0.0047(18) 0.0031(19) 0.0058(19)
C16B 0.054(3) 0.028(2) 0.037(3) 0.003(2) -0.010(2) 0.016(2)
B2B 0.018(2) 0.019(2) 0.019(2) 0.0046(18) -0.0036(18) 0.0004(19)
B3B 0.022(2) 0.018(2) 0.018(2) -0.0014(18) 0.0035(19) 0.0002(19)
B4B 0.027(3) 0.023(2) 0.013(2) 0.0001(18) -0.0002(19) -0.003(2)
B5B 0.025(3) 0.024(2) 0.012(2) 0.0039(18) -0.0013(19) -0.001(2)
B6B 0.013(2) 0.017(2) 0.020(2) -0.0007(17) 0.0001(18) 0.0002(17)
B7B 0.021(2) 0.018(2) 0.016(2) 0.0020(17) 0.0022(19) -0.0024(19)
B8B 0.018(2) 0.019(2) 0.016(2) 0.0032(18) 0.0006(18) -0.0010(18)
B9B 0.020(2) 0.019(2) 0.016(2) 0.0062(18) 0.0005(19) 0.0016(19)

loop_
_atom_type_symbol
_atom_type_description
_atom_type_scat_dispersion_real
_atom_type_scat_dispersion_imag
_atom_type_scat_source
C C 0.0033 0.0016 'International Tables Vol C Tables 4.2.6.8 and 6.1.1.4'
H H 0.0000 0.0000 'International Tables Vol C Tables 4.2.6.8 and 6.1.1.4'
B B 0.0013 0.0007 'International Tables Vol C Tables 4.2.6.8 and 6.1.1.4'
P P 0.1023 0.0942 'International Tables Vol C Tables 4.2.6.8 and 6.1.1.4'
Pt Pt -1.7033 8.3905 'International Tables Vol C Tables 4.2.6.8 and 6.1.1.4'

loop_
_geom_angle_atom_site_label_1
_geom_angle_atom_site_label_2
_geom_angle_atom_site_label_3
_geom_angle
B9A Pt1A B6A 52.54(16)
B9A Pt1A B8A 52.70(17)
B6A Pt1A B8A 76.33(17)
B9A Pt1A B7A 76.82(16)
B6A Pt1A B7A 51.47(16)
B8A Pt1A B7A 51.18(17)
B9A Pt1A B6B 140.78(16)
B6A Pt1A B6B 92.09(15)
B8A Pt1A B6B 143.76(15)
B7A Pt1A B6B 94.72(16)
B9A Pt1A P1A 101.99(12)
B6A Pt1A P1A 148.88(12)
B8A Pt1A P1A 103.46(12)
B7A Pt1A P1A 149.52(13)
B6B Pt1A P1A 103.70(11)
B9A Pt1A Pt1B 91.64(12)
B6A Pt1A Pt1B 53.92(12)
B8A Pt1A Pt1B 130.24(12)
B7A Pt1A Pt1B 91.70(12)
B6B Pt1A Pt1B 49.89(11)
P1A Pt1A Pt1B 118.75(3)
B9A Pt1A H6B 164.3(12)
B6A Pt1A H6B 112.1(12)
B8A Pt1A H6B 125.6(12)
B7A Pt1A H6B 90.8(11)
B6B Pt1A H6B 29.3(13)
P1A Pt1A H6B 93.6(11)
Pt1B Pt1A H6B 78.9(13)
C13A P1A C15A 106.1(2)
C13A P1A C11A 103.2(2)
C15A P1A C11A 102.6(2)
C13A P1A Pt1A 113.36(15)
C15A P1A Pt1A 115.93(14)
C11A P1A Pt1A 114.30(14)
B4A C1A B2A 110.5(3)
B4A C1A B5A 70.6(3)
B2A C1A B5A 72.2(3)
B4A C1A B3A 70.0(3)
B2A C1A B3A 71.2(3)
B5A C1A B3A 110.2(3)
B4A C1A H1A 125.4
B2A C1A H1A 124.0
B5A C1A H1A 124.5
B3A C1A H1A 125.3
C12A C11A P1A 115.6(3)
C12A C11A H11A 108.4
P1A C11A H11A 108.4
C12A C11A H11B 108.4
P1A C11A H11B 108.4
H11A C11A H11B 107.4
C11A C12A H12A 109.5
C11A C12A H12B 109.5
H12A C12A H12B 109.5
C11A C12A H12C 109.5
H12A C12A H12C 109.5
H12B C12A H12C 109.5
C14A C13A P1A 113.3(3)
C14A C13A H13A 108.9
P1A C13A H13A 108.9
C14A C13A H13B 108.9
P1A C13A H13B 108.9
H13A C13A H13B 107.7
C13A C14A H14A 109.5
C13A C14A H14B 109.5
H14A C14A H14B 109.5
C13A C14A H14C 109.5
H14A C14A H14C 109.5
H14B C14A H14C 109.5
C16A C15A P1A 118.2(3)
C16A C15A H15A 107.8
P1A C15A H15A 107.8
C16A C15A H15B 107.8
P1A C15A H15B 107.8
H15A C15A H15B 107.1
C15A C16A H16A 109.5
C15A C16A H16B 109.5
H16A C16A H16B 109.5
C15A C16A H16C 109.5
H16A C16A H16C 109.5
H16B C16A H16C 109.5
C1A B2A B6A 108.5(3)
C1A B2A B9A 108.0(3)
B6A B2A B9A 63.7(2)
C1A B2A B3A 55.0(2)
B6A B2A B3A 59.4(2)
B9A B2A B3A 103.9(3)
C1A B2A B5A 54.2(2)
B6A B2A B5A 102.6(3)
B9A B2A B5A 58.7(2)
B3A B2A B5A 89.6(3)
C1A B2A H2A 122.6
B6A B2A H2A 119.8
B9A B2A H2A 119.8
B3A B2A H2A 130.6
B5A B2A H2A 131.7
C1A B3A B7A 107.2(3)
C1A B3A B6A 106.2(3)
B7A B3A B6A 63.5(2)
C1A B3A B4A 54.3(2)
B7A B3A B4A 59.3(2)
B6A B3A B4A 103.3(3)
C1A B3A B2A 53.8(2)
B7A B3A B2A 102.4(3)
B6A B3A B2A 57.9(2)
B4A B3A B2A 89.8(3)
C1A B3A H3A 123.7
B7A B3A H3A 120.1
B6A B3A H3A 120.7
B4A B3A H3A 130.4
B2A B3A H3A 131.6
C1A B4A B7A 108.2(3)
C1A B4A B8A 107.7(3)
B7A B4A B8A 63.2(2)
C1A B4A B3A 55.7(2)
B7A B4A B3A 59.1(2)
B8A B4A B3A 104.1(3)
C1A B4A B5A 55.1(2)
B7A B4A B5A 102.5(3)
B8A B4A B5A 58.1(2)
B3A B4A B5A 91.7(3)
C1A B4A H4A 122.4
B7A B4A H4A 120.4
B8A B4A H4A 120.3
B3A B4A H4A 129.5
B5A B4A H4A 130.8
C1A B5A B8A 108.8(3)
C1A B5A B9A 108.0(3)
B8A B5A B9A 64.5(2)
C1A B5A B4A 54.3(2)
B8A B5A B4A 60.1(2)
B9A B5A B4A 104.4(3)
C1A B5A B2A 53.6(2)
B8A B5A B2A 103.7(3)
B9A B5A B2A 59.3(2)
B4A B5A B2A 89.0(3)
C1A B5A H5A 123.1
B8A B5A H5A 118.9
B9A B5A H5A 119.2
B4A B5A H5A 130.8
B2A B5A H5A 131.6
B2A B6A B3A 62.7(2)
B2A B6A B7A 101.7(3)
B3A B6A B7A 57.8(2)
B2A B6A B9A 59.6(2)
B3A B6A B9A 103.3(3)
B7A B6A B9A 90.0(3)
B2A B6A Pt1A 120.6(3)
B3A B6A Pt1A 120.8(3)
B7A B6A Pt1A 64.69(18)
B9A B6A Pt1A 62.84(18)
B2A B6A Pt1B 141.7(3)
B3A B6A Pt1B 142.5(3)
B7A B6A Pt1B 116.4(2)
B9A B6A Pt1B 114.1(2)
Pt1A B6A Pt1B 75.74(13)
B2A B6A H6A 105.5(18)
B3A B6A H6A 103.8(18)
B7A B6A H6A 133.5(18)
B9A B6A H6A 136.4(18)
Pt1A B6A H6A 126.0(18)
Pt1B B6A H6A 50.3(18)
B3A B7A B4A 61.6(2)
B3A B7A B8A 102.9(3)
B4A B7A B8A 58.9(2)
B3A B7A B6A 58.7(2)
B4A B7A B6A 101.5(3)
B8A B7A B6A 90.8(3)
B3A B7A Pt1A 120.8(3)
B4A B7A Pt1A 121.1(3)
B8A B7A Pt1A 64.40(18)
B6A B7A Pt1A 63.84(18)
B3A B7A H7A 118.8
B4A B7A H7A 119.2
B8A B7A H7A 130.9
B6A B7A H7A 131.9
Pt1A B7A H7A 108.8
B5A B8A B4A 61.8(3)
B5A B8A B7A 101.4(3)
B4A B8A B7A 57.9(2)
B5A B8A B9A 58.9(2)
B4A B8A B9A 101.8(3)
B7A B8A B9A 89.7(3)
B5A B8A Pt1A 119.4(3)
B4A B8A Pt1A 120.1(3)
B7A B8A Pt1A 64.42(18)
B9A B8A Pt1A 62.36(18)
B5A B8A H8A 119.3
B4A B8A H8A 119.3
B7A B8A H8A 131.8
B9A B8A H8A 132.1
Pt1A B8A H8A 109.9
B5A B9A B2A 61.9(2)
B5A B9A B6A 100.0(3)
B2A B9A B6A 56.7(2)
B5A B9A B8A 56.6(2)
B2A B9A B8A 100.1(3)
B6A B9A B8A 89.4(3)
B5A B9A Pt1A 119.7(3)
B2A B9A Pt1A 119.6(2)
B6A B9A Pt1A 64.62(18)
B8A B9A Pt1A 64.94(18)
B5A B9A H9A 120.3
B2A B9A H9A 120.2
B6A B9A H9A 132.6
B8A B9A H9A 132.4
Pt1A B9A H9A 108.8
B7B Pt1B B6B 52.93(17)
B7B Pt1B B9B 77.06(17)
B6B Pt1B B9B 52.12(16)
B7B Pt1B B8B 52.69(16)
B6B Pt1B B8B 76.65(17)
B9B Pt1B B8B 50.85(16)
B7B Pt1B B6A 141.82(16)
B6B Pt1B B6A 92.73(16)
B9B Pt1B B6A 95.39(16)
B8B Pt1B B6A 143.92(15)
B7B Pt1B P1B 99.95(12)
B6B Pt1B P1B 144.73(11)
B9B Pt1B P1B 153.40(12)
B8B Pt1B P1B 106.13(12)
B6A Pt1B P1B 102.22(11)
B7B Pt1B Pt1A 92.20(12)
B6B Pt1B Pt1A 54.25(12)
B9B Pt1B Pt1A 92.78(12)
B8B Pt1B Pt1A 130.90(12)
B6A Pt1B Pt1A 50.34(11)
P1B Pt1B Pt1A 113.81(3)
B7B Pt1B H6A 167.6(11)
B6B Pt1B H6A 114.8(12)
B9B Pt1B H6A 94.0(11)
B8B Pt1B H6A 127.4(12)
B6A Pt1B H6A 29.2(12)
P1B Pt1B H6A 91.9(11)
Pt1A Pt1B H6A 79.5(12)
C11B P1B C13B 103.7(2)
C11B P1B C15B 105.61(19)
C13B P1B C15B 103.63(19)
C11B P1B Pt1B 114.41(13)
C13B P1B Pt1B 116.33(14)
C15B P1B Pt1B 112.00(14)
B3B C1B B5B 110.2(3)
B3B C1B B2B 71.3(3)
B5B C1B B2B 70.3(3)
B3B C1B B4B 72.0(3)
B5B C1B B4B 69.7(3)
B2B C1B B4B 109.9(3)
B3B C1B H1B 124.0
B5B C1B H1B 125.7
B2B C1B H1B 125.1
B4B C1B H1B 125.1
C12B C11B P1B 115.5(3)
C12B C11B H11C 108.4
P1B C11B H11C 108.4
C12B C11B H11D 108.4
P1B C11B H11D 108.4
H11C C11B H11D 107.5
C11B C12B H12D 109.5
C11B C12B H12E 109.5
H12D C12B H12E 109.5
C11B C12B H12F 109.5
H12D C12B H12F 109.5
H12E C12B H12F 109.5
C14B C13B P1B 114.1(3)
C14B C13B H13C 108.7
P1B C13B H13C 108.7
C14B C13B H13D 108.7
P1B C13B H13D 108.7
H13C C13B H13D 107.6
C13B C14B H14D 109.5
C13B C14B H14E 109.5
H14D C14B H14E 109.5
C13B C14B H14F 109.5
H14D C14B H14F 109.5
H14E C14B H14F 109.5
C16B C15B P1B 116.7(3)
C16B C15B H15C 108.1
P1B C15B H15C 108.1
C16B C15B H15D 108.1
P1B C15B H15D 108.1
H15C C15B H15D 107.3
C15B C16B H16D 109.5
C15B C16B H16E 109.5
H16D C16B H16E 109.5
C15B C16B H16F 109.5
H16D C16B H16F 109.5
H16E C16B H16F 109.5
C1B B2B B9B 107.7(3)
C1B B2B B6B 106.9(3)
B9B B2B B6B 64.1(2)
C1B B2B B5B 54.8(2)
B9B B2B B5B 59.0(2)
B6B B2B B5B 103.4(3)
C1B B2B B3B 54.2(2)
B9B B2B B3B 102.9(3)
B6B B2B B3B 58.1(2)
B5B B2B B3B 90.0(3)
C1B B2B H2B 123.2
B9B B2B H2B 119.9
B6B B2B H2B 120.3
B5B B2B H2B 130.6
B3B B2B H2B 131.4
C1B B3B B6B 108.2(3)
C1B B3B B7B 108.1(3)
B6B B3B B7B 63.8(2)
C1B B3B B2B 54.5(2)
B6B B3B B2B 59.2(2)
B7B B3B B2B 103.5(3)
C1B B3B B4B 54.3(2)
B6B B3B B4B 102.7(3)
B7B B3B B4B 58.9(2)
B2B B3B B4B 89.0(3)
C1B B3B H3B 122.7
B6B B3B H3B 119.9
B7B B3B H3B 119.6
B2B B3B H3B 131.1
B4B B3B H3B 131.7
C1B B4B B8B 109.1(3)
C1B B4B B7B 108.0(3)
B8B B4B B7B 64.1(2)
C1B B4B B5B 55.0(2)
B8B B4B B5B 60.0(2)
B7B B4B B5B 104.4(3)
C1B B4B B3B 53.7(2)
B8B B4B B3B 103.7(3)
B7B B4B B3B 59.3(2)
B5B B4B B3B 89.8(3)
C1B B4B H4B 122.8
B8B B4B H4B 119.1
B7B B4B H4B 119.5
B5B B4B H4B 130.3
B3B B4B H4B 131.4
C1B B5B B9B 108.2(3)
C1B B5B B8B 108.5(3)
B9B B5B B8B 63.0(2)
C1B B5B B4B 55.4(2)
B9B B5B B4B 103.2(3)
B8B B5B B4B 59.0(2)
C1B B5B B2B 54.9(2)
B9B B5B B2B 59.3(2)
B8B B5B B2B 104.0(3)
B4B B5B B2B 91.3(3)
C1B B5B H5B 122.3
B9B B5B H5B 120.2
B8B B5B H5B 119.9
B4B B5B H5B 130.4
B2B B5B H5B 130.1
B3B B6B B2B 62.7(2)
B3B B6B B9B 101.8(3)
B2B B6B B9B 57.9(2)
B3B B6B B7B 59.5(2)
B2B B6B B7B 102.9(3)
B9B B6B B7B 89.6(3)
B3B B6B Pt1B 120.8(3)
B2B B6B Pt1B 121.2(3)
B9B B6B Pt1B 64.88(18)
B7B B6B Pt1B 62.90(18)
B3B B6B Pt1A 141.0(3)
B2B B6B Pt1A 142.7(3)
B9B B6B Pt1A 117.0(2)
B7B B6B Pt1A 114.2(2)
Pt1B B6B Pt1A 75.86(13)
B3B B6B H6B 110.9(18)
B2B B6B H6B 104.9(18)
B9B B6B H6B 129.4(17)
B7B B6B H6B 140.2(17)
Pt1B B6B H6B 121.7(18)
Pt1A B6B H6B 46.3(18)
B4B B7B B3B 61.8(2)
B4B B7B B6B 99.8(3)
B3B B7B B6B 56.7(2)
B4B B7B B8B 57.0(2)
B3B B7B B8B 100.6(3)
B6B B7B B8B 89.5(3)
B4B B7B Pt1B 120.3(3)
B3B B7B Pt1B 119.3(3)
B6B B7B Pt1B 64.17(18)
B8B B7B Pt1B 65.31(18)
B4B B7B H7B 120.1
B3B B7B H7B 120.3
B6B B7B H7B 133.0
B8B B7B H7B 131.9
Pt1B B7B H7B 108.7
B4B B8B B5B 61.1(2)
B4B B8B B9B 101.1(3)
B5B B8B B9B 58.0(2)
B4B B8B B7B 58.9(2)
B5B B8B B7B 101.5(3)
B9B B8B B7B 90.2(3)
B4B B8B Pt1B 118.8(3)
B5B B8B Pt1B 120.0(3)
B9B B8B Pt1B 64.48(18)
B7B B8B Pt1B 62.00(17)
B4B B8B H8B 119.8
B5B B8B H8B 119.5
B9B B8B H8B 131.5
B7B B8B H8B 132.0
Pt1B B8B H8B 110.1
B5B B9B B2B 61.7(2)
B5B B9B B8B 59.0(2)
B2B B9B B8B 102.7(3)
B5B B9B B6B 101.1(3)
B2B B9B B6B 58.0(2)
B8B B9B B6B 90.7(3)
B5B B9B Pt1B 121.1(3)
B2B B9B Pt1B 119.4(3)
B8B B9B Pt1B 64.67(18)
B6B B9B Pt1B 63.00(17)
B5B B9B H9B 119.1
B2B B9B H9B 119.4
B8B B9B H9B 130.5
B6B B9B H9B 132.5
Pt1B B9B H9B 109.4

loop_
_geom_bond_atom_site_label_1
_geom_bond_atom_site_label_2
_geom_bond_distance
Pt1A B9A 2.137(4)
Pt1A B6A 2.170(4)
Pt1A B8A 2.186(4)
Pt1A B7A 2.186(4)
Pt1A B6B 2.287(4)
Pt1A P1A 2.3240(10)
Pt1A Pt1B 2.7324(3)
Pt1A H6B 1.71(4)
P1A C13A 1.811(4)
P1A C15A 1.816(4)
P1A C11A 1.846(4)
C1A B4A 1.586(6)
C1A B2A 1.589(6)
C1A B5A 1.602(6)
C1A B3A 1.613(6)
C1A H1A 1.0699
C11A C12A 1.507(6)
C11A H11A 0.9900
C11A H11B 0.9900
C12A H12A 0.9800
C12A H12B 0.9800
C12A H12C 0.9800
C13A C14A 1.556(6)
C13A H13A 0.9900
C13A H13B 0.9900
C14A H14A 0.9800
C14A H14B 0.9800
C14A H14C 0.9800
C15A C16A 1.527(5)
C15A H15A 0.9900
C15A H15B 0.9900
C16A H16A 0.9800
C16A H16B 0.9800
C16A H16C 0.9800
B2A B6A 1.777(6)
B2A B9A 1.833(6)
B2A B3A 1.864(6)
B2A B5A 1.881(7)
B2A H2A 1.1200
B3A B7A 1.788(6)
B3A B6A 1.804(6)
B3A B4A 1.834(6)
B3A H3A 1.1200
B4A B7A 1.792(6)
B4A B8A 1.812(6)
B4A B5A 1.843(6)
B4A H4A 1.1200
B5A B8A 1.776(6)
B5A B9A 1.821(6)
B5A H5A 1.1200
B6A B7A 1.892(6)
B6A B9A 1.907(6)
B6A Pt1B 2.278(4)
B6A H6A 1.13(4)
B7A B8A 1.888(6)
B7A H7A 1.1200
B8A B9A 1.919(6)
B8A H8A 1.1200
B9A H9A 1.1200
Pt1B B7B 2.131(4)
Pt1B B6B 2.155(4)
Pt1B B9B 2.190(4)
Pt1B B8B 2.193(4)
Pt1B P1B 2.3108(10)
Pt1B H6A 1.78(3)
P1B C11B 1.821(4)
P1B C13B 1.827(4)
P1B C15B 1.829(4)
C1B B3B 1.594(6)
C1B B5B 1.597(6)
C1B B2B 1.600(6)
C1B B4B 1.605(6)
C1B H1B 1.0699
C11B C12B 1.523(5)
C11B H11C 0.9900
C11B H11D 0.9900
C12B H12D 0.9800
C12B H12E 0.9800
C12B H12F 0.9800
C13B C14B 1.518(6)
C13B H13C 0.9900
C13B H13D 0.9900
C14B H14D 0.9800
C14B H14E 0.9800
C14B H14F 0.9800
C15B C16B 1.530(5)
C15B H15C 0.9900
C15B H15D 0.9900
C16B H16D 0.9800
C16B H16E 0.9800
C16B H16F 0.9800
B2B B9B 1.799(6)
B2B B6B 1.801(6)
B2B B5B 1.841(6)
B2B B3B 1.863(6)
B2B H2B 1.1200
B3B B6B 1.779(6)
B3B B7B 1.834(6)
B3B B4B 1.880(6)
B3B H3B 1.1200
B4B B8B 1.791(6)
B4B B7B 1.827(6)
B4B B5B 1.829(6)
B4B H4B 1.1200
B5B B9B 1.792(6)
B5B B8B 1.809(6)
B5B H5B 1.1200
B6B B9B 1.909(6)
B6B B7B 1.910(6)
B6B H6B 1.15(4)
B7B B8B 1.920(6)
B7B H7B 1.1200
B8B B9B 1.882(6)
B8B H8B 1.1200
B9B H9B 1.1200
